data_7216964
loop_
_publ_author_name
'Brigas, Amadeu, F.'
'Clegg, William'
'Dillon, Christopher J.'
'Fonseca, Custodia F. C.'
'Johnstone, Robert A. W.'

_publ_section_title
;
 Metal-assisted reactions. Part 29. Structure and hydrogenolysis of C--N
 bonds in derivatives of aromatic amines. Bond length and
 electronegativity changes from X-ray crystallographic data
;
_journal_issue 8
_journal_name_full 'Journal of the Chemical Society, Perkin Transactions 2'
_journal_page_first 1315
_journal_paper_doi 10.1039/b102571f
_journal_year 2001
_chemical_formula_moiety 'C9 H10 N2 O2 S '
_chemical_formula_sum 'C9 H10 N2 O2 S'
_chemical_formula_weight 210.25
_space_group_IT_number 14
_symmetry_cell_setting monoclinic
_symmetry_Int_Tables_number 14
_symmetry_space_group_name_Hall '-P 2ybc'
_symmetry_space_group_name_H-M 'P 1 21/c 1'
_audit_creation_date 19100-07-16
_audit_creation_method 'by teXsan v1.7'
_audit_update_record
;
?
;
_cell_angle_alpha 90
_cell_angle_beta 95.13(4)
_cell_angle_gamma 90
_cell_formula_units_Z 4
_cell_length_a 7.141(5)
_cell_length_b 6.945(2)
_cell_length_c 18.886(5)
_cell_measurement_reflns_used 0
_cell_measurement_temperature 153.2
_cell_measurement_theta_max 0.0
_cell_measurement_theta_min 0.0
_cell_volume 932.9(8)
_computing_cell_refinement 'MSC/AFC Diffractometer Control'
_computing_data_collection 'MSC/AFC Diffractometer Control'
_computing_data_reduction 'teXsan (MSC, 1995)'
_computing_publication_material 'teXsan (MSC, 1995)'
_computing_structure_refinement 'teXsan (MSC, 1995)'
_diffrn_ambient_temperature 153.2
_diffrn_measurement_device 'Rigaku AFC6S'
_diffrn_orient_matrix_UB_11 0.00978
_diffrn_orient_matrix_UB_12 0.14334
_diffrn_orient_matrix_UB_13 -0.00304
_diffrn_orient_matrix_UB_21 0.01844
_diffrn_orient_matrix_UB_22 0.00779
_diffrn_orient_matrix_UB_23 0.05304
_diffrn_orient_matrix_UB_31 0.13905
_diffrn_orient_matrix_UB_32 -0.01111
_diffrn_orient_matrix_UB_33 -0.00202
_diffrn_radiation_detector 'scintillation counter'
_diffrn_radiation_monochromator graphite
_diffrn_radiation_source 'X-ray tube'
_diffrn_radiation_type 'Mo K\a'
_diffrn_radiation_wavelength 0.7107
_diffrn_reflns_av_R_equivalents 0.05365
_diffrn_reflns_limit_h_max -100
_diffrn_reflns_limit_h_min 100
_diffrn_reflns_limit_k_max -100
_diffrn_reflns_limit_k_min 100
_diffrn_reflns_limit_l_max -100
_diffrn_reflns_limit_l_min 100
_diffrn_reflns_number 1951
_diffrn_reflns_reduction_process 'Lp corrections applied'
_diffrn_reflns_theta_max 25.00
_diffrn_reflns_theta_min 0.00
_diffrn_standards_decay_% 0.22
_diffrn_standards_interval_count 0
_diffrn_standards_number 3
_exptl_absorpt_coefficient_mu 0.305
_exptl_absorpt_correction_T_max 1.000
_exptl_absorpt_correction_T_min 0.900
_exptl_absorpt_correction_type
;
\y scans (North,Phillips & Matthews, 1968)
;
_exptl_crystal_colour unknown
_exptl_crystal_density_diffrn 1.497
_exptl_crystal_density_meas ?
_exptl_crystal_description unknown
_exptl_crystal_F_000 440.00
_exptl_crystal_size_max 0.00
_exptl_crystal_size_mid 0.00
_exptl_crystal_size_min 0.00
_refine_diff_density_max 0.25
_refine_diff_density_min -0.29
_refine_ls_extinction_method none
_refine_ls_goodness_of_fit_obs 1.526
_refine_ls_hydrogen_treatment noref
_refine_ls_matrix_type full
_refine_ls_number_constraints 0
_refine_ls_number_parameters 127
_refine_ls_number_reflns 1063
_refine_ls_number_restraints 0
_refine_ls_R_factor_obs 0.0373
_refine_ls_shift/esd_max 0.0020
_refine_ls_shift/esd_mean 0.0000
_refine_ls_structure_factor_coef F
_refine_ls_weighting_details 'w = 1/[\s^2^(Fo) + 0.00022|Fo|^2^]'
_refine_ls_weighting_scheme calc
_refine_ls_wR_factor_obs 0.0433
_reflns_number_observed 1063
_reflns_number_total 1801
_reflns_observed_criterion >3.00\s(I)
_cod_data_source_file b102571f.txt
_cod_data_source_block 2CF31_C.FONSECA_/_R.A.W.JO
_cod_depositor_comments
;
The following automatic conversions were performed:

'_exptl_crystal_density_meas' value 'not measured' was changed to '?'
- the value is perceived as not measured.

Automatic conversion script
Id: cif_fix_values 3008 2015-01-20 13:52:24Z robertas 

The following automatic conversions were performed:

'_refine_ls_weighting_scheme' value 'w = 1/[\s^2^(Fo) +
0.00022|Fo|^2^]' was changed to 'calc'. New tag
'_refine_ls_weighting_details' was created. The value of the new tag
was set to 'w = 1/[\s^2^(Fo) + 0.00022|Fo|^2^]'.

Automatic conversion script
Id: cif_fix_values 3143 2015-03-26 13:38:13Z robertas 
;
_cod_original_cell_volume 932.9(7)
_cod_original_sg_symbol_H-M 'P 21/c     '
_cod_original_formula_sum 'C9 H10 N2 O2 S '
_cod_database_code 7216964

loop_
_symmetry_equiv_pos_as_xyz
'   +x,   +y,   +z'
'   -x,1/2+y,1/2-z'
'   -x,   -y,   -z'
'   +x,1/2-y,1/2+z'

loop_
_atom_site_aniso_label
_atom_site_aniso_U_11
_atom_site_aniso_U_22
_atom_site_aniso_U_33
_atom_site_aniso_U_12
_atom_site_aniso_U_13
_atom_site_aniso_U_23
S(1) 0.0127(4) 0.0275(5) 0.0245(4) 0.0023(4) 0.0033(3) 0.0014(4)
O(1) 0.024(1) 0.035(2) 0.037(2) 0.012(1) 0.009(1) -0.003(1)
O(2) 0.015(1) 0.039(2) 0.035(2) -0.005(1) 0.003(1) 0.005(1)
N(1) 0.014(1) 0.032(2) 0.022(1) 0.000(1) 0.003(1) 0.001(1)
N(2) 0.015(1) 0.039(2) 0.020(1) -0.002(1) 0.003(1) 0.002(1)
C(1) 0.016(1) 0.017(2) 0.023(2) -0.001(1) 0.002(1) -0.003(1)
C(2) 0.017(1) 0.017(2) 0.021(2) -0.001(2) 0.001(1) -0.001(2)
C(3) 0.018(1) 0.015(2) 0.024(2) 0.000(2) 0.003(1) -0.002(2)
C(4) 0.022(2) 0.024(2) 0.027(2) 0.002(2) -0.005(1) 0.003(2)
C(5) 0.036(2) 0.022(2) 0.021(2) -0.004(2) -0.001(1) 0.002(2)
C(6) 0.028(2) 0.025(2) 0.026(2) -0.002(2) 0.009(1) -0.001(2)
C(7) 0.018(2) 0.024(2) 0.024(2) -0.001(2) 0.002(1) -0.001(2)
C(8) 0.024(2) 0.065(3) 0.022(2) -0.004(2) -0.003(2) 0.009(2)
C(9) 0.048(2) 0.050(3) 0.026(2) -0.010(2) 0.000(2) -0.006(2)

loop_
_atom_site_label
_atom_site_fract_x
_atom_site_fract_y
_atom_site_fract_z
_atom_site_U_iso_or_equiv
_atom_site_occupancy
_atom_site_thermal_displace_type
_atom_site_calc_flag
S(1) 0.3195(1) 0.2395(1) 0.40607(4) 0.0217(2) 1.000 Uani d
O(1) 0.4051(3) 0.0549(4) 0.3968(1) 0.0323(8) 1.000 Uani d
O(2) 0.4461(3) 0.4006(4) 0.4057(1) 0.0296(7) 1.000 Uani d
N(1) 0.1392(3) 0.2703(4) 0.3478(1) 0.0227(7) 1.000 Uani d
N(2) -0.1839(4) 0.2969(4) 0.3459(1) 0.0246(8) 1.000 Uani d
C(1) -0.0165(4) 0.2772(5) 0.3808(2) 0.0190(8) 1.000 Uani d
C(2) 0.0054(4) 0.2609(5) 0.4597(2) 0.0183(7) 1.000 Uani d
C(3) 0.1951(4) 0.2429(5) 0.4830(2) 0.0190(8) 1.000 Uani d
C(4) 0.2593(4) 0.2270(5) 0.5535(2) 0.0247(9) 1.000 Uani d
C(5) 0.1251(5) 0.2307(5) 0.6022(2) 0.0268(9) 1.000 Uani d
C(6) -0.0645(4) 0.2495(5) 0.5797(2) 0.0264(9) 1.000 Uani d
C(7) -0.1271(4) 0.2648(5) 0.5087(2) 0.0224(8) 1.000 Uani d
C(8) -0.2154(5) 0.3152(6) 0.2687(2) 0.038(1) 1.000 Uani d
C(9) -0.3820(6) 0.2013(6) 0.2404(2) 0.042(1) 1.000 Uani d
H(1) -0.2925 0.3002 0.3733 0.025 1.000 Uiso c
H(2) 0.3922 0.2129 0.5675 0.031 1.000 Uiso c
H(3) 0.1653 0.2207 0.6527 0.033 1.000 Uiso c
H(4) -0.1548 0.2512 0.6142 0.030 1.000 Uiso c
H(5) -0.2577 0.2786 0.4928 0.027 1.000 Uiso c
H(6) -0.2357 0.4479 0.2559 0.042 1.000 Uiso c
H(7) -0.1065 0.2713 0.2476 0.042 1.000 Uiso c
H(8) -0.4936 0.2441 0.2592 0.049 1.000 Uiso c
H(9) -0.4013 0.2115 0.1889 0.049 1.000 Uiso c
H(10) -0.3646 0.0671 0.2513 0.049 1.000 Uiso c

loop_
_atom_type_symbol
_atom_type_oxidation_number
_atom_type_number_in_cell
_atom_type_scat_dispersion_real
_atom_type_scat_dispersion_imag
_atom_type_scat_source
C 0 36 0.003 0.002
;International Tables for Crystallography
(1992, Vol. C, Tables 4.2.6.8 and 6.1.1.1)
;
H 0 40 0.000 0.000
;International Tables for Crystallography
(1992, Vol. C, Table 6.1.1.2)
;
N 0 8 0.006 0.003
;International Tables for Crystallography
(1992, Vol. C, Tables 4.2.6.8 and 6.1.1.1)
;
O 0 8 0.011 0.006
;International Tables for Crystallography
(1992, Vol. C, Tables 4.2.6.8 and 6.1.1.1)
;
S 0 4 0.125 0.123
;International Tables for Crystallography
(1992, Vol. C, Tables 4.2.6.8 and 6.1.1.1)
;
